data_1553805
loop_
_publ_author_name
'Shi, Xiaonan'
'He, Yan'
'Zhang, Xinying'
'Fan, Xuesen'

_publ_section_title
;
 Selective syntheses of diversely substituted
 2-hydroxy-4&#x2032;-hydroxybenzophenones through [4 + 2] or [3 + 3]
 annulation of penta-3,4-dien-2-ones with 3-formylchromones
;
_journal_issue 10
_journal_name_full 'Organic Chemistry Frontiers'
_journal_page_first 1967
_journal_paper_doi 10.1039/C7QO00366H
_journal_volume 4
_journal_year 2017
_chemical_formula_moiety 'C22 H20 O3'
_chemical_formula_sum 'C22 H20 O3'
_chemical_formula_weight 332.38
_space_group_crystal_system triclinic
_space_group_IT_number 2
_space_group_name_Hall '-P 1'
_space_group_name_H-M_alt 'P -1'
_atom_sites_solution_hydrogens mixed
_atom_sites_solution_primary direct
_audit_creation_date 2016-07-15
_audit_creation_method
;
Olex2 1.2
(compiled 2016.02.19 svn.r3266 for OlexSys, GUI svn.r5155)
;
_audit_update_record
;
2017-05-05 deposited with the CCDC.
2017-06-29 downloaded from the CCDC.
;
_cell_angle_alpha 114.335(2)
_cell_angle_beta 94.477(2)
_cell_angle_gamma 116.312(2)
_cell_formula_units_Z 2
_cell_length_a 9.8395(17)
_cell_length_b 10.7013(19)
_cell_length_c 10.8636(19)
_cell_measurement_reflns_used 3456
_cell_measurement_temperature 296.15
_cell_measurement_theta_max 27.102
_cell_measurement_theta_min 2.171
_cell_volume 885.4(3)
_computing_cell_refinement 'SAINT v8.34A (Bruker, 2013)'
_computing_data_reduction 'SAINT v8.34A (Bruker, 2013)'
_computing_molecular_graphics 'Olex2 (Dolomanov et al., 2009)'
_computing_publication_material 'Olex2 (Dolomanov et al., 2009)'
_computing_structure_refinement 'ShelXL (Sheldrick, 2015)'
_computing_structure_solution 'ShelXT (Sheldrick, 2015)'
_diffrn_ambient_temperature 296.15
_diffrn_detector 'CCD area detector'
_diffrn_detector_area_resol_mean 5.6
_diffrn_detector_type 'Bruker SMART CCD 6000 area detector'
_diffrn_measured_fraction_theta_full 0.992
_diffrn_measured_fraction_theta_max 0.931
_diffrn_measurement_device 'three-circle diffractometer'
_diffrn_measurement_device_type 'Bruker SMART CCD 6000 area detector'
_diffrn_measurement_method '\w scans'
_diffrn_radiation_monochromator graphite
_diffrn_radiation_probe x-ray
_diffrn_radiation_type MoK\a
_diffrn_radiation_wavelength 0.71073
_diffrn_reflns_av_R_equivalents 0.0185
_diffrn_reflns_av_unetI/netI 0.0255
_diffrn_reflns_Laue_measured_fraction_full 0.992
_diffrn_reflns_Laue_measured_fraction_max 0.931
_diffrn_reflns_limit_h_max 12
_diffrn_reflns_limit_h_min -12
_diffrn_reflns_limit_k_max 13
_diffrn_reflns_limit_k_min -13
_diffrn_reflns_limit_l_max 13
_diffrn_reflns_limit_l_min -13
_diffrn_reflns_number 7055
_diffrn_reflns_point_group_measured_fraction_full 0.992
_diffrn_reflns_point_group_measured_fraction_max 0.931
_diffrn_reflns_theta_full 26.000
_diffrn_reflns_theta_max 27.439
_diffrn_reflns_theta_min 2.386
_diffrn_source 'sealed X-ray tube'
_diffrn_source_target Mo
_exptl_absorpt_coefficient_mu 0.082
_exptl_absorpt_correction_T_max 0.7456
_exptl_absorpt_correction_T_min 0.6818
_exptl_absorpt_correction_type multi-scan
_exptl_crystal_colour 'clear yellowish'
_exptl_crystal_colour_lustre clear
_exptl_crystal_colour_primary yellowish
_exptl_crystal_density_diffrn 1.247
_exptl_crystal_description block
_exptl_crystal_F_000 352
_exptl_crystal_size_max 0.42
_exptl_crystal_size_mid 0.4
_exptl_crystal_size_min 0.24
_refine_diff_density_max 0.217
_refine_diff_density_min -0.227
_refine_diff_density_rms 0.050
_refine_ls_extinction_method none
_refine_ls_goodness_of_fit_ref 1.029
_refine_ls_hydrogen_treatment mixed
_refine_ls_matrix_type full
_refine_ls_number_parameters 284
_refine_ls_number_reflns 3749
_refine_ls_number_restraints 0
_refine_ls_restrained_S_all 1.029
_refine_ls_R_factor_all 0.0628
_refine_ls_R_factor_gt 0.0473
_refine_ls_shift/su_max 0.000
_refine_ls_shift/su_mean 0.000
_refine_ls_structure_factor_coef Fsqd
_refine_ls_weighting_details 'w=1/[\s^2^(Fo^2^)+(0.0708P)^2^+0.2344P] where P=(Fo^2^+2Fc^2^)/3'
_refine_ls_weighting_scheme calc
_refine_ls_wR_factor_gt 0.1274
_refine_ls_wR_factor_ref 0.1434
_reflns_Friedel_coverage 0.000
_reflns_number_gt 2851
_reflns_number_total 3749
_reflns_threshold_expression 'I > 2\s(I)'
_cod_data_source_file c7qo00366h2.cif
_cod_data_source_block 3k
_cod_database_code 1553805
_shelx_space_group_comment
;
The symmetry employed for this shelxl refinement is uniquely defined
by the following loop, which should always be used as a source of
symmetry information in preference to the above space-group names.
They are only intended as comments.
;
_olex2_refinement_description
;
1. Fixed Uiso
 At 1.5 times of:
  All C(H,H,H) groups
2.a Idealised Me refined as rotating group:
 C1(H1A,H1B,H1C), C20(H20A,H20B,H20C)
;
_shelx_shelxl_version_number 2014/7
_olex2_submission_special_instructions 'No special instructions were received'

loop_
_space_group_symop_operation_xyz
'x, y, z'
'-x, -y, -z'

loop_
_atom_site_label
_atom_site_type_symbol
_atom_site_fract_x
_atom_site_fract_y
_atom_site_fract_z
_atom_site_U_iso_or_equiv
_atom_site_adp_type
_atom_site_occupancy
_atom_site_site_symmetry_order
_atom_site_calc_flag
_atom_site_refinement_flags_posn
O3 O 0.25004(17) 0.61583(16) 0.67394(12) 0.0541(3) Uani 1 1 d .
O1 O 0.22545(17) 0.45439(15) -0.16495(12) 0.0564(4) Uani 1 1 d .
O2 O 0.10172(17) 0.5356(2) 0.41973(14) 0.0820(5) Uani 1 1 d .
C6 C 0.23361(17) 0.38668(17) 0.01401(14) 0.0362(3) Uani 1 1 d .
C14 C 0.24223(17) 0.24412(17) -0.07874(15) 0.0374(3) Uani 1 1 d .
C3 C 0.22467(18) 0.49039(18) -0.02911(15) 0.0393(3) Uani 1 1 d .
C16 C 0.37896(19) 0.64480(18) 0.49778(15) 0.0405(3) Uani 1 1 d .
C8 C 0.23608(18) 0.42199(19) 0.15292(15) 0.0398(3) Uani 1 1 d .
C7 C 0.22594(18) 0.55124(19) 0.24468(15) 0.0409(3) Uani 1 1 d .
C18 C 0.3841(2) 0.66748(19) 0.63590(16) 0.0434(4) Uani 1 1 d .
C2 C 0.21436(19) 0.62193(18) 0.06192(16) 0.0416(4) Uani 1 1 d .
C4 C 0.21422(19) 0.65286(19) 0.20071(16) 0.0431(4) Uani 1 1 d .
C15 C 0.2277(2) 0.5753(2) 0.39156(16) 0.0470(4) Uani 1 1 d .
C17 C 0.5234(2) 0.6976(2) 0.46755(17) 0.0478(4) Uani 1 1 d .
C13 C 0.1446(2) 0.0989(2) -0.08407(18) 0.0483(4) Uani 1 1 d .
C19 C 0.6702(2) 0.7742(2) 0.56747(19) 0.0528(4) Uani 1 1 d .
C21 C 0.5312(2) 0.7481(2) 0.73849(18) 0.0552(5) Uani 1 1 d .
C12 C 0.3504(2) 0.2516(2) -0.1541(2) 0.0563(5) Uani 1 1 d .
C22 C 0.6700(2) 0.8008(2) 0.70466(19) 0.0565(5) Uani 1 1 d .
C1 C 0.2048(3) 0.7296(2) 0.00966(19) 0.0588(5) Uani 1 1 d .
H1A H 0.3086 0.7983 0.0092 0.088 Uiso 1 1 calc GR
H1B H 0.1693 0.7941 0.0718 0.088 Uiso 1 1 calc GR
H1C H 0.1305 0.6646 -0.0852 0.088 Uiso 1 1 calc GR
C11 C 0.1560(3) -0.0344(2) -0.1610(2) 0.0619(5) Uani 1 1 d .
C5 C 0.2057(3) 0.7948(3) 0.3017(2) 0.0652(5) Uani 1 1 d .
C9 C 0.2639(3) -0.0247(3) -0.2344(3) 0.0714(6) Uani 1 1 d .
C10 C 0.3611(3) 0.1183(3) -0.2309(3) 0.0728(6) Uani 1 1 d .
C20 C 0.8230(3) 0.8279(3) 0.5308(3) 0.0804(7) Uani 1 1 d .
H20A H 0.8660 0.7633 0.5319 0.121 Uiso 1 1 calc GR
H20B H 0.8990 0.9389 0.5995 0.121 Uiso 1 1 calc GR
H20C H 0.8014 0.8158 0.4375 0.121 Uiso 1 1 calc GR
H8 H 0.2514(19) 0.357(2) 0.1885(18) 0.043(4) Uiso 1 1 d .
H17 H 0.519(2) 0.679(2) 0.373(2) 0.061(5) Uiso 1 1 d .
H13 H 0.064(2) 0.092(2) -0.036(2) 0.063(5) Uiso 1 1 d .
H12 H 0.420(3) 0.354(3) -0.152(2) 0.068(6) Uiso 1 1 d .
H22 H 0.774(3) 0.860(3) 0.779(2) 0.072(6) Uiso 1 1 d .
H5A H 0.209(3) 0.804(3) 0.391(3) 0.107(9) Uiso 1 1 d .
H21 H 0.533(2) 0.767(2) 0.835(2) 0.070(6) Uiso 1 1 d .
H11 H 0.083(3) -0.133(3) -0.162(2) 0.080(7) Uiso 1 1 d .
H9 H 0.267(3) -0.119(3) -0.288(3) 0.086(7) Uiso 1 1 d .
H5B H 0.294(4) 0.894(4) 0.315(3) 0.110(9) Uiso 1 1 d .
H10 H 0.439(3) 0.125(3) -0.284(2) 0.083(7) Uiso 1 1 d .
H5C H 0.105(4) 0.789(4) 0.267(3) 0.127(11) Uiso 1 1 d .
H3 H 0.160(4) 0.566(4) 0.596(3) 0.117(10) Uiso 1 1 d .
H1 H 0.217(3) 0.520(3) -0.186(3) 0.103(9) Uiso 1 1 d .

loop_
_atom_site_aniso_label
_atom_site_aniso_U_11
_atom_site_aniso_U_22
_atom_site_aniso_U_33
_atom_site_aniso_U_23
_atom_site_aniso_U_13
_atom_site_aniso_U_12
O3 0.0731(8) 0.0683(8) 0.0374(6) 0.0368(6) 0.0260(6) 0.0386(7)
O1 0.0972(10) 0.0602(7) 0.0346(6) 0.0332(6) 0.0315(6) 0.0479(7)
O2 0.0575(8) 0.1388(14) 0.0493(8) 0.0588(9) 0.0278(6) 0.0385(9)
C6 0.0389(7) 0.0397(7) 0.0316(7) 0.0222(6) 0.0129(6) 0.0175(6)
C14 0.0400(8) 0.0407(8) 0.0336(7) 0.0223(6) 0.0104(6) 0.0195(6)
C3 0.0499(8) 0.0424(8) 0.0292(7) 0.0233(6) 0.0154(6) 0.0214(7)
C16 0.0569(9) 0.0429(8) 0.0296(7) 0.0212(6) 0.0160(7) 0.0288(7)
C8 0.0442(8) 0.0481(8) 0.0354(8) 0.0289(7) 0.0148(6) 0.0227(7)
C7 0.0436(8) 0.0509(9) 0.0290(7) 0.0241(7) 0.0142(6) 0.0209(7)
C18 0.0665(10) 0.0454(8) 0.0332(7) 0.0253(7) 0.0199(7) 0.0347(8)
C2 0.0520(9) 0.0428(8) 0.0357(8) 0.0250(7) 0.0161(7) 0.0238(7)
C4 0.0497(9) 0.0444(8) 0.0342(8) 0.0210(7) 0.0160(7) 0.0222(7)
C15 0.0537(9) 0.0574(10) 0.0329(8) 0.0277(7) 0.0190(7) 0.0257(8)
C17 0.0563(10) 0.0541(9) 0.0338(8) 0.0222(7) 0.0159(7) 0.0292(8)
C13 0.0524(9) 0.0457(9) 0.0507(9) 0.0302(8) 0.0190(8) 0.0225(8)
C19 0.0579(10) 0.0542(10) 0.0469(9) 0.0233(8) 0.0138(8) 0.0320(8)
C21 0.0779(13) 0.0630(11) 0.0344(8) 0.0285(8) 0.0136(8) 0.0409(10)
C12 0.0576(10) 0.0511(10) 0.0645(11) 0.0319(9) 0.0328(9) 0.0267(9)
C22 0.0653(12) 0.0599(11) 0.0441(9) 0.0250(8) 0.0050(8) 0.0353(9)
C1 0.0905(14) 0.0579(10) 0.0498(10) 0.0360(9) 0.0290(10) 0.0456(10)
C11 0.0714(12) 0.0468(10) 0.0710(13) 0.0350(9) 0.0207(10) 0.0288(9)
C5 0.0955(17) 0.0616(12) 0.0463(11) 0.0261(10) 0.0326(11) 0.0461(12)
C9 0.0861(15) 0.0590(12) 0.0831(15) 0.0328(11) 0.0305(12) 0.0504(12)
C10 0.0743(14) 0.0724(13) 0.0880(15) 0.0402(12) 0.0476(13) 0.0471(12)
C20 0.0581(12) 0.1033(18) 0.0650(13) 0.0345(13) 0.0167(10) 0.0386(12)

loop_
_atom_type_symbol
_atom_type_description
_atom_type_scat_dispersion_real
_atom_type_scat_dispersion_imag
_atom_type_scat_source
C C 0.0033 0.0016 'International Tables Vol C Tables 4.2.6.8 and 6.1.1.4'
H H 0.0000 0.0000 'International Tables Vol C Tables 4.2.6.8 and 6.1.1.4'
O O 0.0106 0.0060 'International Tables Vol C Tables 4.2.6.8 and 6.1.1.4'

loop_
_geom_angle_atom_site_label_1
_geom_angle_atom_site_label_2
_geom_angle_atom_site_label_3
_geom_angle
C18 O3 H3 109.6(18)
C3 O1 H1 111.8(18)
C3 C6 C14 124.03(12)
C8 C6 C14 118.75(12)
C8 C6 C3 117.22(13)
C13 C14 C6 118.92(13)
C12 C14 C6 122.82(13)
C12 C14 C13 118.14(15)
O1 C3 C6 115.86(13)
O1 C3 C2 122.36(13)
C2 C3 C6 121.78(12)
C18 C16 C15 120.75(14)
C17 C16 C18 118.13(14)
C17 C16 C15 121.05(13)
C6 C8 H8 118.9(9)
C7 C8 C6 121.98(13)
C7 C8 H8 119.0(9)
C8 C7 C4 120.71(13)
C8 C7 C15 116.87(13)
C4 C7 C15 122.41(14)
O3 C18 C16 122.44(15)
O3 C18 C21 118.21(14)
C21 C18 C16 119.34(16)
C3 C2 C4 119.70(13)
C3 C2 C1 119.48(13)
C4 C2 C1 120.82(14)
C7 C4 C2 118.59(14)
C7 C4 C5 120.53(14)
C2 C4 C5 120.86(15)
O2 C15 C16 121.29(14)
O2 C15 C7 119.23(15)
C16 C15 C7 119.48(14)
C16 C17 H17 117.9(12)
C19 C17 C16 123.08(15)
C19 C17 H17 119.0(12)
C14 C13 H13 118.0(11)
C11 C13 C14 121.12(16)
C11 C13 H13 120.8(11)
C17 C19 C22 116.73(17)
C17 C19 C20 121.63(17)
C22 C19 C20 121.64(17)
C18 C21 H21 118.3(12)
C22 C21 C18 120.37(15)
C22 C21 H21 121.3(12)
C14 C12 H12 118.9(12)
C10 C12 C14 120.52(17)
C10 C12 H12 120.6(12)
C19 C22 H22 118.0(13)
C21 C22 C19 122.23(17)
C21 C22 H22 119.8(12)
C2 C1 H1A 109.5
C2 C1 H1B 109.5
C2 C1 H1C 109.5
H1A C1 H1B 109.5
H1A C1 H1C 109.5
H1B C1 H1C 109.5
C13 C11 H11 117.3(13)
C9 C11 C13 119.92(18)
C9 C11 H11 122.8(13)
C4 C5 H5A 112.6(17)
C4 C5 H5B 110.6(17)
C4 C5 H5C 113.0(19)
H5A C5 H5B 108(2)
H5A C5 H5C 105(2)
H5B C5 H5C 107(3)
C11 C9 C10 119.72(19)
C11 C9 H9 117.9(14)
C10 C9 H9 122.3(14)
C12 C10 H10 119.8(13)
C9 C10 C12 120.57(19)
C9 C10 H10 119.7(13)
C19 C20 H20A 109.5
C19 C20 H20B 109.5
C19 C20 H20C 109.5
H20A C20 H20B 109.5
H20A C20 H20C 109.5
H20B C20 H20C 109.5

loop_
_geom_bond_atom_site_label_1
_geom_bond_atom_site_label_2
_geom_bond_distance
O3 C18 1.357(2)
O3 H3 0.94(3)
O1 C3 1.3646(17)
O1 H1 0.86(3)
O2 C15 1.229(2)
C6 C14 1.487(2)
C6 C3 1.403(2)
C6 C8 1.3917(19)
C14 C13 1.391(2)
C14 C12 1.387(2)
C3 C2 1.402(2)
C16 C18 1.4107(19)
C16 C15 1.464(2)
C16 C17 1.400(2)
C8 C7 1.385(2)
C8 H8 0.982(17)
C7 C4 1.398(2)
C7 C15 1.5052(19)
C18 C21 1.389(2)
C2 C4 1.404(2)
C2 C1 1.511(2)
C4 C5 1.508(2)
C17 C19 1.381(2)
C17 H17 0.96(2)
C13 C11 1.385(3)
C13 H13 0.98(2)
C19 C22 1.398(3)
C19 C20 1.505(3)
C21 C22 1.373(3)
C21 H21 0.98(2)
C12 C10 1.381(3)
C12 H12 0.99(2)
C22 H22 0.98(2)
C1 H1A 0.9600
C1 H1B 0.9600
C1 H1C 0.9600
C11 C9 1.370(3)
C11 H11 0.98(2)
C5 H5A 0.93(3)
C5 H5B 0.97(3)
C5 H5C 0.99(3)
C9 C10 1.381(3)
C9 H9 0.95(3)
C10 H10 0.99(2)
C20 H20A 0.9600
C20 H20B 0.9600
C20 H20C 0.9600

loop_
_geom_torsion_atom_site_label_1
_geom_torsion_atom_site_label_2
_geom_torsion_atom_site_label_3
_geom_torsion_atom_site_label_4
_geom_torsion
O3 C18 C21 C22 179.13(15)
O1 C3 C2 C4 -179.96(15)
O1 C3 C2 C1 -0.4(2)
C6 C14 C13 C11 -175.49(16)
C6 C14 C12 C10 175.48(18)
C6 C3 C2 C4 0.5(2)
C6 C3 C2 C1 -179.93(15)
C6 C8 C7 C4 -0.6(2)
C6 C8 C7 C15 179.21(14)
C14 C6 C3 O1 -0.5(2)
C14 C6 C3 C2 179.03(14)
C14 C6 C8 C7 -178.96(13)
C14 C13 C11 C9 -0.5(3)
C14 C12 C10 C9 0.3(3)
C3 C6 C14 C13 -133.97(16)
C3 C6 C14 C12 50.0(2)
C3 C6 C8 C7 1.7(2)
C3 C2 C4 C7 0.6(2)
C3 C2 C4 C5 179.10(17)
C16 C18 C21 C22 -2.0(2)
C16 C17 C19 C22 -1.2(3)
C16 C17 C19 C20 179.41(17)
C8 C6 C14 C13 46.7(2)
C8 C6 C14 C12 -129.31(17)
C8 C6 C3 O1 178.83(13)
C8 C6 C3 C2 -1.6(2)
C8 C7 C4 C2 -0.6(2)
C8 C7 C4 C5 -179.09(17)
C8 C7 C15 O2 -103.3(2)
C8 C7 C15 C16 76.39(19)
C18 C16 C15 O2 0.3(3)
C18 C16 C15 C7 -179.43(14)
C18 C16 C17 C19 -1.7(2)
C18 C21 C22 C19 -1.1(3)
C4 C7 C15 O2 76.5(2)
C4 C7 C15 C16 -103.80(19)
C15 C16 C18 O3 5.1(2)
C15 C16 C18 C21 -173.66(15)
C15 C16 C17 C19 175.27(16)
C15 C7 C4 C2 179.64(14)
C15 C7 C4 C5 1.1(3)
C17 C16 C18 O3 -177.87(14)
C17 C16 C18 C21 3.3(2)
C17 C16 C15 O2 -176.65(17)
C17 C16 C15 C7 3.7(2)
C17 C19 C22 C21 2.7(3)
C13 C14 C12 C10 -0.6(3)
C13 C11 C9 C10 0.2(3)
C12 C14 C13 C11 0.7(3)
C1 C2 C4 C7 -178.95(15)
C1 C2 C4 C5 -0.4(3)
C11 C9 C10 C12 -0.1(4)
C20 C19 C22 C21 -177.98(19)
